data_4100295
_journal_name_full 'Journal of the American Chemical Society'
_journal_year 2005
_chemical_formula_moiety 'C40 H50 P4 Ru'
_chemical_formula_sum 'C40 H50 P4 Ru'
_chemical_formula_weight 755.75
_space_group_IT_number 61
_symmetry_cell_setting orthorhombic
_symmetry_space_group_name_Hall '-P 2ac 2ab'
_symmetry_space_group_name_H-M 'P b c a'
_cell_angle_alpha 90.000(5)
_cell_angle_beta 90.000(5)
_cell_angle_gamma 90.000(5)
_cell_formula_units_Z 4
_cell_length_a 13.283(3)
_cell_length_b 12.833(3)
_cell_length_c 22.746(5)
_cell_measurement_temperature 301(2)
_cell_volume 3877.3(15)
_diffrn_ambient_temperature 301(2)
_exptl_crystal_density_diffrn 1.295
_cod_database_code 4100295

loop_
_symmetry_equiv_pos_as_xyz
'x, y, z'
'-x+1/2, -y, z+1/2'
'x+1/2, -y+1/2, -z'
'-x, y+1/2, -z+1/2'
'-x, -y, -z'
'x-1/2, y, -z-1/2'
'-x-1/2, y-1/2, z'
'x, -y-1/2, z-1/2'

loop_
_atom_site_label
_atom_site_type_symbol
_atom_site_fract_x
_atom_site_fract_y
_atom_site_fract_z
_atom_site_U_iso_or_equiv
_atom_site_adp_type
_atom_site_occupancy
_atom_site_symmetry_multiplicity
_atom_site_calc_flag
_atom_site_refinement_flags
_atom_site_disorder_assembly
_atom_site_disorder_group
Ru1 Ru 0.5000 0.0000 0.5000 0.03776(11) Uani 1 2 d S . .
P1 P 0.49563(5) -0.09040(5) 0.41242(3) 0.0567(2) Uani 1 1 d . . .
P2 P 0.67015(6) 0.01710(5) 0.47957(4) 0.0582(2) Uani 1 1 d . . .
C1 C 0.53019(18) -0.13680(18) 0.54389(11) 0.0468(6) Uani 1 1 d . . .
C2 C 0.5488(2) -0.21567(19) 0.56880(11) 0.0536(6) Uani 1 1 d . A .
C3 C 0.57136(18) -0.30585(17) 0.60527(10) 0.0486(6) Uani 1 1 d . . .
C4 C 0.51590(18) -0.39753(19) 0.60138(12) 0.0560(7) Uani 1 1 d . A .
H4 H 0.4651 -0.4028 0.5734 0.067 Uiso 1 1 calc R . .
C5 C 0.5345(2) -0.48106(18) 0.63820(13) 0.0565(7) Uani 1 1 d . . .
H5 H 0.4960 -0.5412 0.6343 0.068 Uiso 1 1 calc R A .
C6 C 0.60955(18) -0.47740(17) 0.68105(10) 0.0449(6) Uani 1 1 d . A .
C7 C 0.66491(18) -0.38613(17) 0.68424(10) 0.0517(6) Uani 1 1 d . . .
H7 H 0.7158 -0.3809 0.7122 0.062 Uiso 1 1 calc R A .
C8 C 0.64714(18) -0.30285(17) 0.64750(11) 0.0536(6) Uani 1 1 d . A .
H8 H 0.6866 -0.2433 0.6510 0.064 Uiso 1 1 calc R . .
C9 C 0.62958(18) -0.56698(17) 0.72069(10) 0.0463(6) Uani 1 1 d . . .
C10 C 0.5537(2) -0.63587(19) 0.73622(11) 0.0607(7) Uani 1 1 d . A .
H10 H 0.4888 -0.6252 0.7221 0.073 Uiso 1 1 calc R . .
C11 C 0.5731(3) -0.7210(2) 0.77262(12) 0.0714(8) Uani 1 1 d . . .
H11 H 0.5216 -0.7674 0.7816 0.086 Uiso 1 1 calc R A .
C12 C 0.6664(3) -0.7366(2) 0.79506(13) 0.0747(8) Uani 1 1 d . A .
H12 H 0.6788 -0.7926 0.8200 0.090 Uiso 1 1 calc R . .
C13 C 0.7415(2) -0.6696(2) 0.78078(14) 0.0765(9) Uani 1 1 d . . .
H13 H 0.8057 -0.6801 0.7960 0.092 Uiso 1 1 calc R A .
C14 C 0.7237(2) -0.5860(2) 0.74385(11) 0.0644(8) Uani 1 1 d . A .
H14 H 0.7765 -0.5415 0.7344 0.077 Uiso 1 1 calc R . .
C15 C 0.6161(6) -0.1287(6) 0.3928(3) 0.075(2) Uani 0.50 1 d P A 1
H15A H 0.6388 -0.1867 0.4168 0.090 Uiso 0.50 1 calc PR A 1
H15B H 0.6190 -0.1488 0.3517 0.090 Uiso 0.50 1 calc PR A 1
C16 C 0.6833(13) -0.0260(15) 0.4049(9) 0.105(5) Uani 0.50 1 d P A 1
H16A H 0.6623 0.0292 0.3785 0.126 Uiso 0.50 1 calc PR A 1
H16B H 0.7535 -0.0414 0.3969 0.126 Uiso 0.50 1 calc PR A 1
C17 C 0.4253(7) -0.2228(10) 0.4142(6) 0.091(3) Uani 0.50 1 d P A 1
H17A H 0.3561 -0.2115 0.4246 0.137 Uiso 0.50 1 calc PR A 1
H17B H 0.4562 -0.2676 0.4428 0.137 Uiso 0.50 1 calc PR A 1
H17C H 0.4288 -0.2549 0.3762 0.137 Uiso 0.50 1 calc PR A 1
C18 C 0.4341(17) -0.029(2) 0.3516(9) 0.066(4) Uani 0.50 1 d P A 1
H18A H 0.3677 -0.0073 0.3631 0.098 Uiso 0.50 1 calc PR A 1
H18B H 0.4293 -0.0771 0.3194 0.098 Uiso 0.50 1 calc PR A 1
H18C H 0.4722 0.0311 0.3395 0.098 Uiso 0.50 1 calc PR A 1
C19 C 0.7510(11) -0.0362(15) 0.5204(8) 0.082(4) Uani 0.50 1 d P A 1
H19A H 0.7412 -0.0137 0.5602 0.122 Uiso 0.50 1 calc PR A 1
H19B H 0.8172 -0.0168 0.5076 0.122 Uiso 0.50 1 calc PR A 1
H19C H 0.7438 -0.1105 0.5182 0.122 Uiso 0.50 1 calc PR A 1
C20 C 0.729(2) 0.1555(19) 0.4769(12) 0.116(7) Uani 0.50 1 d P A 1
H20A H 0.6850 0.2011 0.4552 0.174 Uiso 0.50 1 calc PR A 1
H20B H 0.7931 0.1523 0.4579 0.174 Uiso 0.50 1 calc PR A 1
H20C H 0.7366 0.1814 0.5162 0.174 Uiso 0.50 1 calc PR A 1
C15' C 0.6256(7) -0.0626(8) 0.3734(4) 0.093(3) Uani 0.50 1 d P A 2
H15C H 0.6370 -0.1147 0.3433 0.111 Uiso 0.50 1 calc PR A 2
H15D H 0.6230 0.0051 0.3545 0.111 Uiso 0.50 1 calc PR A 2
C16' C 0.7061(12) -0.0645(13) 0.4138(8) 0.089(4) Uani 0.50 1 d P A 2
H16C H 0.7664 -0.0366 0.3956 0.107 Uiso 0.50 1 calc PR A 2
H16D H 0.7196 -0.1356 0.4259 0.107 Uiso 0.50 1 calc PR A 2
C17' C 0.4872(8) -0.2255(9) 0.4067(5) 0.096(4) Uani 0.50 1 d P A 2
H17D H 0.5285 -0.2572 0.4364 0.144 Uiso 0.50 1 calc PR A 2
H17E H 0.5099 -0.2470 0.3686 0.144 Uiso 0.50 1 calc PR A 2
H17F H 0.4185 -0.2467 0.4121 0.144 Uiso 0.50 1 calc PR A 2
C18' C 0.4203(19) -0.047(2) 0.3494(10) 0.095(7) Uani 0.50 1 d P A 2
H18D H 0.4193 0.0277 0.3481 0.142 Uiso 0.50 1 calc PR A 2
H18E H 0.3528 -0.0729 0.3532 0.142 Uiso 0.50 1 calc PR A 2
H18F H 0.4495 -0.0734 0.3137 0.142 Uiso 0.50 1 calc PR A 2
C19' C 0.7722(12) -0.0484(16) 0.5329(8) 0.078(3) Uani 0.50 1 d P A 2
H19D H 0.7465 -0.1134 0.5475 0.117 Uiso 0.50 1 calc PR A 2
H19E H 0.7857 -0.0025 0.5652 0.117 Uiso 0.50 1 calc PR A 2
H19F H 0.8333 -0.0608 0.5114 0.117 Uiso 0.50 1 calc PR A 2
C20' C 0.7212(16) 0.1336(17) 0.4604(12) 0.085(4) Uani 0.50 1 d P A 2
H20D H 0.6799 0.1662 0.4311 0.128 Uiso 0.50 1 calc PR A 2
H20E H 0.7876 0.1228 0.4450 0.128 Uiso 0.50 1 calc PR A 2
H20F H 0.7249 0.1777 0.4945 0.128 Uiso 0.50 1 calc PR A 2

loop_
_atom_site_aniso_label
_atom_site_aniso_U_11
_atom_site_aniso_U_22
_atom_site_aniso_U_33
_atom_site_aniso_U_23
_atom_site_aniso_U_13
_atom_site_aniso_U_12
Ru1 0.04528(17) 0.02895(15) 0.03906(17) 0.00115(10) -0.00394(11) 0.00316(11)
P1 0.0745(5) 0.0481(4) 0.0475(4) -0.0110(3) -0.0108(3) 0.0115(3)
P2 0.0500(4) 0.0570(4) 0.0676(5) 0.0051(3) 0.0023(4) -0.0032(3)
C1 0.0567(15) 0.0373(13) 0.0464(15) 0.0007(11) -0.0038(11) 0.0054(11)
C2 0.0634(16) 0.0447(14) 0.0527(16) -0.0010(12) 0.0049(14) 0.0101(13)
C3 0.0596(16) 0.0375(13) 0.0488(15) 0.0066(11) 0.0074(12) 0.0135(11)
C4 0.0651(17) 0.0461(14) 0.0567(17) 0.0053(12) -0.0124(12) 0.0033(12)
C5 0.0685(16) 0.0411(14) 0.0600(17) 0.0049(12) -0.0071(15) -0.0046(12)
C6 0.0507(14) 0.0407(13) 0.0434(14) 0.0008(10) 0.0053(11) 0.0050(11)
C7 0.0523(14) 0.0467(14) 0.0562(15) 0.0058(12) -0.0048(12) 0.0011(12)
C8 0.0574(16) 0.0393(13) 0.0640(17) 0.0086(12) -0.0003(13) -0.0012(11)
C9 0.0571(15) 0.0402(13) 0.0416(13) 0.0055(11) 0.0114(12) 0.0062(11)
C10 0.0678(17) 0.0598(16) 0.0547(17) 0.0097(13) 0.0049(14) -0.0012(14)
C11 0.096(3) 0.0565(17) 0.0616(19) 0.0170(14) 0.0191(18) -0.0137(16)
C12 0.093(2) 0.0675(19) 0.0640(19) 0.0238(15) 0.0137(18) 0.0154(19)
C13 0.0683(19) 0.082(2) 0.079(2) 0.0336(18) 0.0079(16) 0.0201(16)
C14 0.0598(17) 0.0641(17) 0.0694(19) 0.0260(14) 0.0128(14) 0.0095(14)
C15 0.079(5) 0.091(5) 0.054(5) -0.019(4) 0.012(4) 0.017(5)
C16 0.052(8) 0.172(17) 0.090(8) 0.007(9) 0.041(6) 0.017(8)
C17 0.135(9) 0.057(4) 0.082(6) -0.027(4) 0.010(7) -0.019(7)
C18 0.089(7) 0.071(9) 0.037(6) -0.010(4) -0.003(5) -0.003(5)
C19 0.023(6) 0.117(8) 0.105(10) 0.047(6) -0.018(5) 0.028(5)
C20 0.094(7) 0.057(9) 0.20(2) 0.025(11) -0.025(11) -0.049(6)
C15' 0.075(5) 0.115(8) 0.089(7) -0.016(6) 0.028(5) 0.003(6)
C16' 0.065(8) 0.115(10) 0.087(8) -0.033(7) 0.008(5) 0.019(6)
C17' 0.175(11) 0.044(4) 0.071(6) -0.007(4) -0.018(8) -0.009(8)
C18' 0.145(13) 0.066(10) 0.072(8) -0.002(6) -0.051(8) 0.005(8)
C19' 0.044(7) 0.104(7) 0.085(7) 0.028(5) -0.037(4) 0.038(5)
C20' 0.062(7) 0.063(10) 0.131(9) -0.016(6) -0.004(5) -0.021(6)

loop_
_geom_bond_atom_site_label_1
_geom_bond_atom_site_label_2
_geom_bond_distance
_geom_bond_site_symmetry_2
_geom_bond_publ_flag
Ru1 C1 2.059(2) 5_656 ?
Ru1 C1 2.059(2) . ?
Ru1 P1 2.3059(8) . ?
Ru1 P1 2.3060(8) 5_656 ?
Ru1 P2 2.3178(9) . ?
Ru1 P2 2.3178(9) 5_656 ?
P1 C15 1.733(7) . ?
P1 C17' 1.742(11) . ?
P1 C18 1.79(2) . ?
P1 C18' 1.83(3) . ?
P1 C17 1.940(12) . ?
P1 C15' 1.973(9) . ?
P2 C19 1.575(10) . ?
P2 C20' 1.70(2) . ?
P2 C16 1.80(2) . ?
P2 C16' 1.888(17) . ?
P2 C20 1.94(2) . ?
P2 C19' 2.003(11) . ?
C1 C2 1.186(3) . ?
C2 C3 1.455(3) . ?
C3 C4 1.391(3) . ?
C3 C8 1.392(3) . ?
C4 C5 1.383(3) . ?
C5 C6 1.395(4) . ?
C6 C7 1.385(3) . ?
C6 C9 1.485(3) . ?
C7 C8 1.377(3) . ?
C9 C14 1.378(3) . ?
C9 C10 1.386(3) . ?
C10 C11 1.394(3) . ?
C11 C12 1.355(4) . ?
C12 C13 1.356(4) . ?
C13 C14 1.383(4) . ?
C15 C16 1.62(2) . ?
C15' C16' 1.41(2) . ?
